data_4131411
loop_
_publ_author_name
'Liu, Liu Leo'
'Cao, Levy L.'
'Shao, Yue'
'Stephan, Douglas W.'

_publ_section_title
;
 Single Electron Delivery to Lewis Pairs: An Avenue to Anions by Small
 Molecule Activation.
;
_journal_issue 29
_journal_name_full 'Journal of the American Chemical Society'
_journal_page_first 10062
_journal_page_last 10071
_journal_paper_doi 10.1021/jacs.7b05120
_journal_volume 139
_journal_year 2017
_chemical_formula_sum 'C37 H21 Al1.5 Cl3 F15 Fe0.5 Te'
_chemical_formula_weight 1052.88
_space_group_crystal_system triclinic
_space_group_IT_number 2
_space_group_name_Hall '-P 1'
_space_group_name_H-M_alt 'P -1'
_atom_sites_solution_hydrogens geom
_audit_creation_method SHELXL-2014/7
_cell_angle_alpha 88.718(11)
_cell_angle_beta 77.885(12)
_cell_angle_gamma 69.221(10)
_cell_formula_units_Z 4
_cell_length_a 13.251(7)
_cell_length_b 14.356(6)
_cell_length_c 22.384(11)
_cell_measurement_reflns_used 4298
_cell_measurement_temperature 150(2)
_cell_measurement_theta_max 18.53
_cell_measurement_theta_min 2.23
_cell_volume 3886(3)
_computing_structure_refinement 'SHELXL-2014/7 (Sheldrick, 2014)'
_diffrn_ambient_temperature 150(2)
_diffrn_measured_fraction_theta_full 0.975
_diffrn_measured_fraction_theta_max 0.975
_diffrn_measurement_device_type 'Bruker APEX-II CCD'
_diffrn_measurement_method '\f and \w scans'
_diffrn_radiation_type MoK\a
_diffrn_radiation_wavelength 0.71073
_diffrn_reflns_av_R_equivalents 0.1924
_diffrn_reflns_av_unetI/netI 0.2580
_diffrn_reflns_Laue_measured_fraction_full 0.975
_diffrn_reflns_Laue_measured_fraction_max 0.975
_diffrn_reflns_limit_h_max 15
_diffrn_reflns_limit_h_min -15
_diffrn_reflns_limit_k_max 17
_diffrn_reflns_limit_k_min -12
_diffrn_reflns_limit_l_max 26
_diffrn_reflns_limit_l_min -26
_diffrn_reflns_number 55120
_diffrn_reflns_point_group_measured_fraction_full 0.975
_diffrn_reflns_point_group_measured_fraction_max 0.975
_diffrn_reflns_theta_full 25.027
_diffrn_reflns_theta_max 25.027
_diffrn_reflns_theta_min 1.683
_exptl_absorpt_coefficient_mu 1.286
_exptl_absorpt_correction_T_max 0.7452
_exptl_absorpt_correction_T_min 0.6059
_exptl_absorpt_correction_type multi-scan
_exptl_absorpt_process_details
;
multi-scan from symmetry-related measurements
Sortav (Blessing 1995)
;
_exptl_crystal_colour green
_exptl_crystal_density_diffrn 1.800
_exptl_crystal_description shard
_exptl_crystal_F_000 2054
_exptl_crystal_size_max 0.18
_exptl_crystal_size_mid 0.14
_exptl_crystal_size_min 0.12
_refine_diff_density_max 3.621
_refine_diff_density_min -1.533
_refine_diff_density_rms 0.181
_refine_ls_extinction_method none
_refine_ls_goodness_of_fit_ref 1.054
_refine_ls_hydrogen_treatment constr
_refine_ls_matrix_type full
_refine_ls_number_parameters 950
_refine_ls_number_reflns 13378
_refine_ls_number_restraints 120
_refine_ls_restrained_S_all 1.052
_refine_ls_R_factor_all 0.2495
_refine_ls_R_factor_gt 0.1077
_refine_ls_shift/su_max 0.000
_refine_ls_shift/su_mean 0.000
_refine_ls_structure_factor_coef Fsqd
_refine_ls_weighting_details 'w=1/[\s^2^(Fo^2^)+(0.0729P)^2^+71.4927P] where P=(Fo^2^+2Fc^2^)/3'
_refine_ls_weighting_scheme calc
_refine_ls_wR_factor_gt 0.2061
_refine_ls_wR_factor_ref 0.2667
_reflns_Friedel_coverage 0.000
_reflns_number_gt 6127
_reflns_number_total 13378
_reflns_threshold_expression 'I > 2\s(I)'
_cod_data_source_file ja7b05120_si_002.cif
_cod_data_source_block 14
_cod_original_formula_sum 'C37 H21 Al1.50 Cl3 F15 Fe0.50 Te'
_cod_database_code 4131411
_shelx_shelxl_version_number 2014/7
_shelx_space_group_comment
;
The symmetry employed for this shelxl refinement is uniquely defined
by the following loop, which should always be used as a source of
symmetry information in preference to the above space-group names.
They are only intended as comments.
;

loop_
_space_group_symop_operation_xyz
'x, y, z'
'-x, -y, -z'

loop_
_atom_site_label
_atom_site_type_symbol
_atom_site_fract_x
_atom_site_fract_y
_atom_site_fract_z
_atom_site_U_iso_or_equiv
_atom_site_adp_type
_atom_site_occupancy
_atom_site_site_symmetry_order
_atom_site_calc_flag
_atom_site_refinement_flags_posn
_atom_site_refinement_flags_adp
_atom_site_refinement_flags_occupancy
_atom_site_disorder_assembly
_atom_site_disorder_group
Te01 Te 0.32689(9) 1.81313(7) 0.25996(6) 0.0297(3) Uani 1 1 d . . . . .
Te02 Te 0.31769(9) 1.55674(7) 0.23968(6) 0.0294(3) Uani 1 1 d . . . . .
Fe03 Fe -0.30924(18) 0.81125(15) 0.73576(11) 0.0278(6) Uani 1 1 d . . . . .
Al04 Al 0.1690(4) 1.7412(3) 0.2530(2) 0.0284(12) Uani 1 1 d . . . . .
Al05 Al 0.3751(4) 1.6485(3) 0.3215(2) 0.0279(12) Uani 1 1 d . . . . .
Al06 Al 0.4241(4) 1.6633(3) 0.1752(2) 0.0289(12) Uani 1 1 d . . . . .
F00A F 0.0714(8) 1.9034(7) 0.3678(5) 0.055(3) Uani 1 1 d . . . . .
F00B F 0.0945(8) 1.9514(6) 0.2017(5) 0.042(3) Uani 1 1 d . . . . .
F00C F 0.0253(8) 1.6161(8) 0.2995(5) 0.049(3) Uani 1 1 d . . . . .
F00D F 0.3633(8) 1.8669(7) 0.1048(5) 0.046(3) Uani 1 1 d . . . . .
F00E F 0.4059(9) 1.5316(7) 0.0711(5) 0.054(3) Uani 1 1 d . . . . .
F00F F 0.3154(9) 1.8127(7) 0.4228(5) 0.058(3) Uani 1 1 d . . . . .
F00H F 0.0674(9) 2.0084(7) 0.0903(5) 0.057(3) Uani 1 1 d . . . . .
F00I F 0.3646(10) 1.5707(9) -0.0411(5) 0.065(3) Uani 1 1 d . . . . .
F00J F 0.5104(8) 1.4302(7) 0.3349(5) 0.056(3) Uani 1 1 d . . . . .
F00K F 0.2248(9) 1.5312(8) 0.3952(5) 0.055(3) Uani 1 1 d . . . . .
F00L F 0.5969(9) 1.4392(7) 0.1761(5) 0.057(3) Uani 1 1 d . . . . .
F00M F 0.5987(9) 1.7638(8) 0.1507(5) 0.059(3) Uani 1 1 d . . . . .
F00N F 0.1270(9) 1.6262(7) 0.1436(5) 0.064(3) Uani 1 1 d . . . . .
F00O F -0.0775(10) 1.9127(9) 0.4725(6) 0.077(4) Uani 1 1 d . . . . .
F00P F -0.1200(9) 1.6241(9) 0.4048(5) 0.067(3) Uani 1 1 d . . . . .
F00Q F 0.0691(9) 1.8769(8) 0.0048(5) 0.062(3) Uani 1 1 d . . . . .
F00R F 0.0986(9) 1.6852(8) 0.0322(6) 0.069(4) Uani 1 1 d . . . . .
F00S F 0.3283(9) 1.7562(9) -0.0821(5) 0.067(3) Uani 1 1 d . . . . .
F00T F 0.3295(9) 1.9035(8) -0.0077(5) 0.066(3) Uani 1 1 d . . . . .
F00U F 0.5772(8) 1.7301(8) 0.3075(6) 0.064(3) Uani 1 1 d . . . . .
F00V F 0.8198(9) 1.6933(9) 0.1355(6) 0.073(4) Uani 1 1 d . . . . .
F00W F 0.0845(10) 1.5742(9) 0.5039(6) 0.079(4) Uani 1 1 d . . . . .
F00X F 0.1695(12) 1.8576(10) 0.5313(6) 0.094(5) Uani 1 1 d . . . . .
C00Y C -0.4142(12) 0.7316(11) 0.7379(8) 0.030(4) Uani 1 1 d . . . . .
C00Z C -0.2718(14) 0.9078(12) 0.7885(9) 0.035(5) Uani 1 1 d . . . . .
F010 F 0.7921(10) 1.6303(11) 0.2953(6) 0.094(5) Uani 1 1 d . . . . .
F011 F -0.1694(10) 1.7703(10) 0.4919(6) 0.087(4) Uani 1 1 d . . . . .
F012 F 0.8175(10) 1.3687(9) 0.1607(7) 0.100(5) Uani 1 1 d . . . . .
C013 C -0.1209(13) 0.6318(12) 0.6433(8) 0.037(5) Uani 1 1 d . . . . .
H01A H -0.0588 0.6066 0.6639 0.056 Uiso 1 1 calc R U . . .
H01B H -0.1209 0.5779 0.6172 0.056 Uiso 1 1 calc R U . . .
H01C H -0.1134 0.6866 0.6181 0.056 Uiso 1 1 calc R U . . .
C014 C -0.2299(14) 0.6697(11) 0.6914(9) 0.038(5) Uani 1 1 d . . . . .
C015 C -0.2050(14) 0.8964(11) 0.7270(8) 0.031(4) Uani 1 1 d . . . . .
C016 C -0.3358(13) 0.7108(11) 0.6788(8) 0.029(4) Uani 1 1 d . . . . .
C017 C -0.3883(14) 0.9593(11) 0.7215(9) 0.038(5) Uani 1 1 d . . . . .
C019 C -0.5366(13) 0.7728(12) 0.7476(9) 0.047(5) Uani 1 1 d . . . . .
H01D H -0.5578 0.7889 0.7082 0.071 Uiso 1 1 calc R U . . .
H01E H -0.5668 0.7232 0.7664 0.071 Uiso 1 1 calc R U . . .
H01F H -0.5661 0.8333 0.7747 0.071 Uiso 1 1 calc R U . . .
C01A C 0.0242(15) 1.8331(13) 0.3740(9) 0.041(5) Uani 1 1 d . . . . .
C01B C -0.3845(13) 0.9486(11) 0.7854(9) 0.031(4) Uani 1 1 d . . . . .
C01C C 0.0533(13) 1.7580(13) 0.3298(8) 0.037(5) Uani 1 1 d . . . . .
C01D C 0.1123(12) 1.7867(11) 0.1776(8) 0.031(4) Uani 1 1 d . . . . .
F01E F 0.8705(10) 1.4306(12) 0.3036(8) 0.119(6) Uani 1 1 d . . . . .
C01F C -0.2371(13) 0.6611(11) 0.7556(8) 0.028(4) Uani 1 1 d . . . . .
C01G C 0.0966(13) 1.8810(12) 0.1602(9) 0.037(5) Uani 1 1 d . . . . .
C01H C 0.3859(13) 1.6989(12) 0.0920(8) 0.030(4) Uani 1 1 d . . . . .
C01I C 0.0036(15) 1.6906(13) 0.3413(9) 0.039(5) Uani 1 1 d . . . . .
C01K C 0.2142(13) 1.6131(13) 0.4278(8) 0.032(4) Uani 1 1 d . . . . .
F01L F 0.0561(12) 1.7376(11) 0.5724(6) 0.102(5) Uani 1 1 d . . . . .
C01M C 0.3673(13) 1.7894(13) 0.0696(9) 0.034(4) Uani 1 1 d . . . . .
C01N C 0.1421(17) 1.6337(15) 0.4838(10) 0.052(5) Uani 1 1 d . . . . .
F01O F 0.7311(12) 1.3270(9) 0.3237(8) 0.124(6) Uani 1 1 d . . . . .
F01P F 0.9300(9) 1.4940(11) 0.1423(7) 0.105(5) Uani 1 1 d . . . . .
C01Q C -0.3658(15) 0.7287(12) 0.6182(8) 0.046(5) Uani 1 1 d . . . . .
H01G H -0.4463 0.7584 0.6239 0.068 Uiso 1 1 calc R U . . .
H01H H -0.3323 0.7742 0.5967 0.068 Uiso 1 1 calc R U . . .
H01I H -0.3385 0.6651 0.5941 0.068 Uiso 1 1 calc R U . . .
C01R C 0.5870(13) 1.6034(12) 0.1636(7) 0.031(4) Uani 1 1 d . . . . .
C01S C 0.6482(16) 1.5031(14) 0.1655(8) 0.044(5) Uani 1 1 d . . . . .
C01T C 0.1101(15) 1.7225(12) 0.1321(9) 0.042(5) Uani 1 1 d . . . . .
C01W C 0.3877(15) 1.6268(12) 0.0527(9) 0.043(5) Uani 1 1 d . . . . .
C01X C 0.3498(14) 1.7393(16) -0.0251(10) 0.046(5) Uani 1 1 d . . . . .
C01Y C 0.7633(16) 1.4654(16) 0.1581(10) 0.059(6) Uani 1 1 d . . . . .
C01Z C -0.1417(15) 0.6201(12) 0.7871(9) 0.049(5) Uani 1 1 d . . . . .
H01J H -0.0720 0.5991 0.7564 0.073 Uiso 1 1 calc R U . . .
H01K H -0.1430 0.6719 0.8153 0.073 Uiso 1 1 calc R U . . .
H01L H -0.1479 0.5627 0.8099 0.073 Uiso 1 1 calc R U . . .
C020 C -0.0815(15) 0.8546(14) 0.7115(9) 0.058(6) Uani 1 1 d . . . . .
H02A H -0.0538 0.8403 0.7493 0.087 Uiso 1 1 calc R U . . .
H02B H -0.0560 0.7929 0.6858 0.087 Uiso 1 1 calc R U . . .
H02C H -0.0536 0.9033 0.6894 0.087 Uiso 1 1 calc R U . . .
C021 C -0.0516(16) 1.8384(15) 0.4287(10) 0.051(5) Uani 1 1 d . . . . .
C022 C 0.2580(15) 1.7540(12) 0.4420(9) 0.038(5) Uani 1 1 d . . . . .
C024 C -0.3517(14) 0.6994(11) 0.7835(8) 0.032(4) Uani 1 1 d . . . . .
C025 C 0.5327(12) 1.5832(12) 0.3213(7) 0.028(4) Uani 1 1 d . . . . .
C026 C -0.2764(16) 0.9264(13) 0.6871(10) 0.046(5) Uani 1 1 d . . . . .
C027 C 0.0817(14) 1.8473(14) 0.0614(8) 0.039(5) Uani 1 1 d . . . . .
C028 C 0.6506(14) 1.6642(13) 0.1520(8) 0.038(5) Uani 1 1 d . . . . .
C029 C 0.2756(13) 1.6714(13) 0.4046(8) 0.037(5) Uani 1 1 d . . . . .
C02A C 0.3486(14) 1.8127(14) 0.0121(10) 0.045(5) Uani 1 1 d . . . . .
C02B C 0.8206(16) 1.5300(18) 0.1482(10) 0.064(6) Uani 1 1 d . . . . .
C02C C -0.4826(14) 0.9795(14) 0.8382(10) 0.060(6) Uani 1 1 d . . . . .
H02D H -0.5507 1.0053 0.8227 0.090 Uiso 1 1 calc R U . . .
H02E H -0.4826 0.9217 0.8623 0.090 Uiso 1 1 calc R U . . .
H02F H -0.4785 1.0317 0.8641 0.090 Uiso 1 1 calc R U . . .
C02D C 0.0800(14) 1.9154(13) 0.1038(8) 0.035(4) Uani 1 1 d . . . . .
C02F C 0.0964(14) 1.7524(15) 0.0746(9) 0.044(5) Uani 1 1 d . . . . .
C02G C 0.7651(15) 1.6296(18) 0.1450(9) 0.054(6) Uani 1 1 d . . . . .
C02H C -0.2297(15) 0.8860(13) 0.8449(9) 0.050(5) Uani 1 1 d . . . . .
H02G H -0.1487 0.8582 0.8345 0.076 Uiso 1 1 calc R U . . .
H02H H -0.2544 0.9476 0.8707 0.076 Uiso 1 1 calc R U . . .
H02I H -0.2578 0.8375 0.8672 0.076 Uiso 1 1 calc R U . . .
C02I C -0.3990(17) 0.7037(14) 0.8519(9) 0.053(6) Uani 1 1 d . . . . .
H02J H -0.3384 0.6769 0.8734 0.080 Uiso 1 1 calc R U . . .
H02K H -0.4425 0.7731 0.8665 0.080 Uiso 1 1 calc R U . . .
H02L H -0.4466 0.6638 0.8597 0.080 Uiso 1 1 calc R U . . .
C02K C 0.6105(15) 1.6307(13) 0.3135(9) 0.042(5) Uani 1 1 d . . . . .
C02M C 0.1833(18) 1.7774(16) 0.4980(11) 0.062(6) Uani 1 1 d . . . . .
C02N C 0.7616(18) 1.4816(19) 0.3108(11) 0.077(8) Uani 1 1 d . . . . .
C02O C 0.5792(15) 1.4834(12) 0.3265(9) 0.044(5) Uani 1 1 d . . . . .
C02P C 0.3664(16) 1.6448(15) -0.0043(9) 0.048(5) Uani 1 1 d . . . . .
C02R C 0.1243(16) 1.7177(17) 0.5180(9) 0.055(6) Uani 1 1 d . . . . .
C02S C -0.239(2) 0.9309(15) 0.6193(9) 0.075(7) Uani 1 1 d . . . . .
H02M H -0.3041 0.9542 0.6007 0.112 Uiso 1 1 calc R U . . .
H02N H -0.1993 0.9772 0.6114 0.112 Uiso 1 1 calc R U . . .
H02O H -0.1906 0.8643 0.6016 0.112 Uiso 1 1 calc R U . . .
C02T C -0.0725(15) 1.6922(13) 0.3954(9) 0.042(5) Uani 1 1 d . . . . .
C02Y C -0.0989(17) 1.7681(16) 0.4384(10) 0.055(6) Uani 1 1 d . . . . .
C02Z C 0.690(2) 1.4265(18) 0.3193(11) 0.070(7) Uani 1 1 d . U . . .
C030 C 0.7217(15) 1.5801(17) 0.3061(9) 0.054(6) Uani 1 1 d . . . . .
C031 C -0.4911(18) 1.0062(13) 0.6978(11) 0.077(8) Uani 1 1 d . . . . .
H03A H -0.5558 1.0209 0.7317 0.115 Uiso 1 1 calc R U . . .
H03B H -0.4905 1.0683 0.6789 0.115 Uiso 1 1 calc R U . . .
H03C H -0.4947 0.9603 0.6673 0.115 Uiso 1 1 calc R U . . .
Cl1S Cl 1.4053(4) 0.1340(4) -0.0116(3) 0.0646(15) Uani 1 1 d D U . . .
Cl2S Cl 1.1582(5) 0.1501(4) 0.0052(3) 0.0734(16) Uani 1 1 d D U . . .
C1S C 1.2999(8) 0.2495(7) 0.0028(3) 0.056(2) Uani 1 1 d DG U . . .
C2S C 1.1908(10) 0.2555(7) 0.0107(4) 0.056(2) Uani 1 1 d DG U . . .
C3S C 1.1053(7) 0.3477(9) 0.0229(5) 0.058(3) Uani 1 1 d G U . . .
H3S H 1.0308 0.3517 0.0283 0.069 Uiso 1 1 calc R U . . .
C4S C 1.1289(8) 0.4339(7) 0.0272(5) 0.058(3) Uani 1 1 d G U . . .
H4S H 1.0705 0.4970 0.0355 0.069 Uiso 1 1 calc R U . . .
C5S C 1.2379(10) 0.4280(7) 0.0193(6) 0.056(3) Uani 1 1 d G U . . .
H5S H 1.2540 0.4870 0.0222 0.067 Uiso 1 1 calc R U . . .
C6S C 1.3234(7) 0.3358(9) 0.0071(5) 0.055(3) Uani 1 1 d G U . . .
H6S H 1.3979 0.3317 0.0017 0.066 Uiso 1 1 calc R U . . .
Cl3S Cl 0.8344(6) 1.0609(5) 0.3256(3) 0.097(2) Uiso 1 1 d D U . . .
Cl4S Cl 0.7965(8) 0.8647(7) 0.2721(5) 0.153(3) Uiso 1 1 d D U . . .
C7S C 0.8240(7) 1.0512(14) 0.2504(6) 0.111(5) Uiso 1 1 d DG U . . .
C8S C 0.8080(9) 0.9669(11) 0.2315(8) 0.119(5) Uiso 1 1 d DG U . . .
C9S C 0.7991(12) 0.9552(10) 0.1716(10) 0.116(5) Uiso 1 1 d G U . . .
H9S H 0.7881 0.8976 0.1587 0.140 Uiso 1 1 calc R U . . .
C10S C 0.8062(12) 1.0279(15) 0.1305(7) 0.115(5) Uiso 1 1 d G U . . .
H10S H 0.8001 1.0199 0.0896 0.138 Uiso 1 1 calc R U . . .
C11S C 0.8222(13) 1.1122(12) 0.1494(8) 0.117(5) Uiso 1 1 d G U . . .
H11S H 0.8271 1.1619 0.1214 0.141 Uiso 1 1 calc R U . . .
C12S C 0.8311(11) 1.1239(10) 0.2093(9) 0.110(5) Uiso 1 1 d G U . . .
H12S H 0.8421 1.1815 0.2223 0.132 Uiso 1 1 calc R U . . .
Cl5S Cl 0.6596(16) 1.0334(15) 0.4446(9) 0.144(6) Uiso 0.5 1 d D U P A -1
Cl6S Cl 0.4070(16) 1.1555(13) 0.5681(9) 0.140(5) Uiso 0.5 1 d D U P A -1
C13S C 0.560(2) 1.020(3) 0.4815(13) 0.142(6) Uiso 0.5 1 d DG U P A -1
C14S C 0.466(3) 1.064(2) 0.5273(12) 0.142(6) Uiso 0.5 1 d DG U P A -1
C15S C 0.392(2) 1.015(4) 0.5469(15) 0.145(7) Uiso 0.5 1 d G U P A -1
H15S H 0.3282 1.0458 0.5782 0.174 Uiso 0.5 1 calc R U P A -1
C16S C 0.412(4) 0.922(4) 0.521(3) 0.146(7) Uiso 0.5 1 d G U P A -1
H16S H 0.3619 0.8884 0.5341 0.175 Uiso 0.5 1 calc R U P A -1
C17S C 0.506(5) 0.877(2) 0.475(3) 0.145(7) Uiso 0.5 1 d G U P A -1
H17S H 0.5196 0.8134 0.4570 0.173 Uiso 0.5 1 calc R U P A -1
C18S C 0.580(3) 0.926(3) 0.4553(13) 0.145(7) Uiso 0.5 1 d G U P A -1
H18S H 0.6436 0.8958 0.4240 0.174 Uiso 0.5 1 calc R U P A -1
Cl7S Cl -0.6419(15) 0.4281(12) 0.5249(8) 0.115(5) Uiso 0.5 1 d D U P B -1
Cl8S Cl -0.4041(14) 0.3078(11) 0.4490(8) 0.124(5) Uiso 0.5 1 d D U P B -1
C19S C -0.545(3) 0.486(3) 0.5068(12) 0.106(6) Uiso 0.5 1 d DG U P B -1
C20S C -0.439(3) 0.4312(18) 0.4735(12) 0.108(6) Uiso 0.5 1 d DG U P B -1
C21S C -0.360(2) 0.476(3) 0.4587(13) 0.108(7) Uiso 0.5 1 d G U P B -1
H21S H -0.2884 0.4388 0.4359 0.129 Uiso 0.5 1 calc R U P B -1
C22S C -0.387(3) 0.575(3) 0.4772(17) 0.107(7) Uiso 0.5 1 d G U P B -1
H22S H -0.3332 0.6057 0.4671 0.128 Uiso 0.5 1 calc R U P B -1
C23S C -0.492(3) 0.6296(19) 0.5106(17) 0.105(7) Uiso 0.5 1 d G U P B -1
H23S H -0.5106 0.6974 0.5232 0.126 Uiso 0.5 1 calc R U P B -1
C24S C -0.571(2) 0.585(3) 0.5254(13) 0.104(7) Uiso 0.5 1 d G U P B -1
H24S H -0.6432 0.6220 0.5482 0.125 Uiso 0.5 1 calc R U P B -1

loop_
_atom_site_aniso_label
_atom_site_aniso_U_11
_atom_site_aniso_U_22
_atom_site_aniso_U_33
_atom_site_aniso_U_23
_atom_site_aniso_U_13
_atom_site_aniso_U_12
Te01 0.0259(7) 0.0245(6) 0.0456(8) 0.0048(5) -0.0140(6) -0.0137(5)
Te02 0.0265(7) 0.0235(6) 0.0443(8) 0.0032(5) -0.0118(6) -0.0138(5)
Fe03 0.0240(14) 0.0207(12) 0.0417(18) 0.0007(11) -0.0098(12) -0.0101(10)
Al04 0.021(3) 0.030(3) 0.040(3) 0.003(2) -0.012(2) -0.013(2)
Al05 0.020(3) 0.026(3) 0.041(3) 0.008(2) -0.013(2) -0.010(2)
Al06 0.027(3) 0.027(3) 0.039(3) 0.002(2) -0.008(3) -0.016(2)
F00A 0.059(7) 0.039(6) 0.070(8) -0.007(5) -0.004(6) -0.027(5)
F00B 0.042(6) 0.032(5) 0.055(7) -0.001(5) -0.018(5) -0.013(5)
F00C 0.031(6) 0.068(7) 0.052(7) -0.003(6) -0.004(5) -0.025(5)
F00D 0.052(7) 0.045(6) 0.045(7) 0.005(5) -0.009(5) -0.022(5)
F00E 0.084(8) 0.054(7) 0.038(7) -0.004(5) -0.011(6) -0.041(6)
F00F 0.081(8) 0.052(7) 0.053(8) -0.008(5) -0.007(6) -0.042(6)
F00H 0.068(8) 0.047(7) 0.081(9) 0.036(6) -0.042(7) -0.035(6)
F00I 0.087(9) 0.094(9) 0.035(7) -0.008(6) -0.016(6) -0.056(7)
F00J 0.048(7) 0.028(6) 0.099(10) 0.011(6) -0.032(6) -0.012(5)
F00K 0.068(8) 0.058(7) 0.054(8) 0.004(6) -0.010(6) -0.043(6)
F00L 0.055(7) 0.044(6) 0.057(8) -0.002(5) 0.003(6) -0.010(6)
F00M 0.057(7) 0.053(7) 0.081(9) 0.019(6) -0.017(6) -0.036(6)
F00N 0.080(8) 0.035(6) 0.095(10) 0.013(6) -0.058(7) -0.023(6)
F00O 0.074(9) 0.084(9) 0.059(9) -0.026(7) 0.022(7) -0.030(7)
F00P 0.060(8) 0.090(9) 0.066(9) 0.020(7) -0.008(6) -0.048(7)
F00Q 0.055(7) 0.083(8) 0.067(9) 0.018(7) -0.030(6) -0.037(6)
F00R 0.073(8) 0.058(7) 0.085(9) -0.005(7) -0.055(7) -0.013(6)
F00S 0.062(8) 0.097(9) 0.046(8) 0.015(7) -0.020(6) -0.030(7)
F00T 0.066(8) 0.055(7) 0.070(9) 0.014(6) -0.018(7) -0.011(6)
F00U 0.050(7) 0.056(7) 0.113(11) 0.028(7) -0.044(7) -0.036(6)
F00V 0.044(7) 0.116(10) 0.078(9) 0.022(8) -0.015(6) -0.053(7)
F00W 0.078(9) 0.100(10) 0.070(9) 0.020(7) 0.009(7) -0.058(8)
F00X 0.122(12) 0.094(10) 0.056(9) -0.041(8) 0.014(8) -0.043(9)
C00Y 0.014(9) 0.033(10) 0.048(13) 0.006(9) -0.009(9) -0.013(8)
C00Z 0.032(11) 0.034(10) 0.052(14) 0.008(9) -0.025(10) -0.019(8)
F010 0.048(8) 0.157(13) 0.097(11) 0.030(9) -0.027(8) -0.055(9)
F011 0.067(9) 0.133(12) 0.061(9) -0.014(8) 0.016(7) -0.053(8)
F012 0.062(9) 0.066(9) 0.129(13) 0.012(8) -0.011(9) 0.023(7)
C013 0.021(10) 0.037(10) 0.053(13) -0.012(9) 0.010(9) -0.018(8)
C014 0.027(11) 0.024(9) 0.072(16) 0.009(9) -0.018(10) -0.016(8)
C015 0.024(10) 0.029(9) 0.034(12) -0.001(8) 0.006(9) -0.009(8)
C016 0.026(10) 0.030(9) 0.040(12) 0.005(8) -0.013(9) -0.018(8)
C017 0.029(11) 0.022(9) 0.074(16) 0.000(9) -0.033(11) -0.011(8)
C019 0.032(11) 0.043(11) 0.076(16) -0.009(10) -0.013(11) -0.022(9)
C01A 0.046(12) 0.043(11) 0.034(13) 0.005(10) -0.009(10) -0.017(10)
C01B 0.017(9) 0.025(9) 0.057(14) 0.004(8) -0.015(9) -0.012(7)
C01C 0.018(9) 0.047(11) 0.045(13) -0.011(10) -0.006(9) -0.010(8)
C01D 0.015(9) 0.020(9) 0.052(13) 0.002(8) -0.002(9) -0.003(7)
F01E 0.033(8) 0.155(14) 0.145(15) 0.006(11) -0.028(9) 0.002(9)
C01F 0.024(10) 0.024(9) 0.035(12) 0.005(8) -0.013(9) -0.005(8)
C01G 0.021(10) 0.030(10) 0.060(14) -0.009(10) -0.020(9) -0.004(8)
C01H 0.023(10) 0.032(10) 0.040(12) 0.006(9) -0.014(9) -0.011(8)
C01I 0.039(12) 0.036(11) 0.049(14) -0.005(10) -0.009(10) -0.022(9)
C01K 0.021(10) 0.045(11) 0.030(12) 0.003(9) -0.005(9) -0.012(9)
F01L 0.097(11) 0.119(12) 0.063(10) -0.023(8) 0.042(9) -0.038(9)
C01M 0.020(10) 0.039(11) 0.047(13) -0.007(10) -0.004(9) -0.015(8)
C01N 0.051(14) 0.052(13) 0.055(15) 0.011(12) -0.009(12) -0.022(11)
F01O 0.085(11) 0.050(8) 0.214(19) 0.026(9) -0.059(12) 0.017(7)
F01P 0.021(7) 0.140(12) 0.122(13) -0.003(10) 0.006(7) -0.002(7)
C01Q 0.059(13) 0.039(11) 0.057(14) 0.007(9) -0.027(11) -0.032(10)
C01R 0.025(10) 0.046(11) 0.024(11) 0.004(8) -0.004(8) -0.016(9)
C01S 0.044(13) 0.050(13) 0.027(12) 0.003(9) 0.004(10) -0.010(11)
C01T 0.045(12) 0.029(10) 0.059(15) 0.007(10) -0.013(11) -0.020(9)
C01W 0.049(13) 0.030(11) 0.053(15) 0.000(10) 0.008(11) -0.027(9)
C01X 0.021(10) 0.067(15) 0.048(15) 0.004(12) -0.009(10) -0.012(10)
C01Y 0.029(12) 0.056(14) 0.069(16) 0.017(11) -0.006(11) 0.008(11)
C01Z 0.061(14) 0.029(10) 0.058(14) 0.010(9) -0.030(11) -0.007(9)
C020 0.059(14) 0.068(13) 0.057(15) -0.030(11) 0.024(11) -0.053(12)
C021 0.041(13) 0.057(13) 0.050(15) -0.011(12) -0.020(12) -0.004(11)
C022 0.034(11) 0.029(10) 0.054(14) 0.000(10) -0.023(11) -0.005(9)
C024 0.040(12) 0.024(9) 0.042(13) -0.004(8) -0.012(10) -0.019(8)
C025 0.019(9) 0.042(11) 0.022(10) 0.006(8) -0.007(8) -0.009(8)
C026 0.039(12) 0.036(11) 0.061(15) 0.008(10) -0.001(11) -0.018(9)
C027 0.036(11) 0.059(13) 0.031(12) 0.031(10) -0.019(9) -0.023(10)
C028 0.029(11) 0.041(11) 0.030(12) 0.006(9) 0.002(9) 0.000(9)
C029 0.023(10) 0.041(11) 0.050(13) 0.009(10) -0.015(9) -0.011(9)
C02A 0.032(11) 0.046(13) 0.046(14) 0.013(11) -0.009(10) -0.003(9)
C02B 0.022(12) 0.075(16) 0.075(18) 0.005(13) 0.006(11) -0.002(12)
C02C 0.022(11) 0.062(13) 0.092(18) -0.030(12) 0.009(11) -0.020(10)
C02D 0.033(11) 0.042(11) 0.036(12) 0.006(9) -0.017(9) -0.016(9)
C02F 0.035(11) 0.060(13) 0.041(13) -0.011(11) -0.023(10) -0.012(10)
C02G 0.025(12) 0.100(18) 0.046(14) 0.006(12) -0.008(10) -0.034(12)
C02H 0.046(12) 0.043(11) 0.064(15) 0.007(10) -0.011(11) -0.018(10)
C02I 0.071(15) 0.055(12) 0.045(14) 0.009(10) -0.002(11) -0.042(11)
C02K 0.041(12) 0.042(11) 0.051(13) 0.003(9) -0.034(10) -0.012(9)
C02M 0.064(15) 0.057(14) 0.058(16) -0.021(12) 0.014(13) -0.026(12)
C02N 0.045(15) 0.084(18) 0.074(18) 0.014(14) -0.030(13) 0.020(14)
C02O 0.037(12) 0.030(10) 0.065(15) 0.008(9) -0.026(11) -0.003(9)
C02P 0.051(13) 0.070(15) 0.031(13) -0.006(11) -0.003(10) -0.037(11)
C02R 0.042(13) 0.077(16) 0.034(14) 0.002(12) 0.002(11) -0.012(12)
C02S 0.15(2) 0.061(14) 0.037(14) 0.005(11) -0.009(14) -0.067(15)
C02T 0.042(12) 0.042(11) 0.055(14) 0.024(10) -0.027(11) -0.024(10)
C02Y 0.050(14) 0.064(14) 0.042(14) 0.004(12) 0.006(11) -0.021(12)
C02Z 0.059(10) 0.075(10) 0.068(10) 0.005(8) -0.026(8) -0.008(8)
C030 0.024(12) 0.093(17) 0.051(14) 0.024(12) -0.014(10) -0.026(12)
C031 0.079(17) 0.028(11) 0.13(2) 0.003(12) -0.071(17) -0.001(11)
Cl1S 0.055(3) 0.062(3) 0.064(4) 0.005(3) -0.003(3) -0.011(2)
Cl2S 0.090(4) 0.062(3) 0.091(4) 0.014(3) -0.034(3) -0.045(3)
C1S 0.054(4) 0.055(4) 0.065(5) 0.009(5) -0.024(5) -0.022(3)
C2S 0.056(4) 0.053(4) 0.069(5) 0.011(5) -0.028(5) -0.026(3)
C3S 0.055(5) 0.055(4) 0.071(6) 0.013(5) -0.026(5) -0.023(4)
C4S 0.056(5) 0.054(4) 0.069(6) 0.013(5) -0.025(6) -0.021(4)
C5S 0.057(5) 0.054(4) 0.067(6) 0.014(5) -0.025(6) -0.025(4)
C6S 0.054(5) 0.056(4) 0.064(6) 0.013(5) -0.025(5) -0.024(4)

loop_
_atom_type_symbol
_atom_type_description
_atom_type_scat_dispersion_real
_atom_type_scat_dispersion_imag
_atom_type_scat_source
C C 0.0033 0.0016 'International Tables Vol C Tables 4.2.6.8 and 6.1.1.4'
H H 0.0000 0.0000 'International Tables Vol C Tables 4.2.6.8 and 6.1.1.4'
F F 0.0171 0.0103 'International Tables Vol C Tables 4.2.6.8 and 6.1.1.4'
Al Al 0.0645 0.0514 'International Tables Vol C Tables 4.2.6.8 and 6.1.1.4'
Fe Fe 0.3463 0.8444 'International Tables Vol C Tables 4.2.6.8 and 6.1.1.4'
Te Te -0.5308 1.6751 'International Tables Vol C Tables 4.2.6.8 and 6.1.1.4'
Cl Cl 0.1484 0.1585 'International Tables Vol C Tables 4.2.6.8 and 6.1.1.4'

loop_
_geom_angle_atom_site_label_1
_geom_angle_atom_site_label_2
_geom_angle_atom_site_label_3
_geom_angle
Al05 Te01 Al06 74.56(16)
Al05 Te01 Al04 75.64(14)
Al06 Te01 Al04 75.43(15)
Al06 Te02 Al04 75.95(15)
Al06 Te02 Al05 74.75(16)
Al04 Te02 Al05 75.81(15)
C017 Fe03 C026 40.5(7)
C017 Fe03 C00Y 110.7(6)
C026 Fe03 C00Y 137.3(7)
C017 Fe03 C024 136.7(7)
C026 Fe03 C024 176.5(7)
C00Y Fe03 C024 39.7(6)
C017 Fe03 C01B 40.7(7)
C026 Fe03 C01B 67.5(7)
C00Y Fe03 C01B 113.7(6)
C024 Fe03 C01B 111.5(7)
C017 Fe03 C014 143.1(8)
C026 Fe03 C014 115.0(7)
C00Y Fe03 C014 66.8(6)
C024 Fe03 C014 66.2(7)
C01B Fe03 C014 176.1(7)
C017 Fe03 C00Z 67.3(6)
C026 Fe03 C00Z 66.6(7)
C00Y Fe03 C00Z 142.9(7)
C024 Fe03 C00Z 115.0(7)
C01B Fe03 C00Z 39.6(6)
C014 Fe03 C00Z 137.9(7)
C017 Fe03 C01F 176.1(8)
C026 Fe03 C01F 143.2(7)
C00Y Fe03 C01F 67.2(6)
C024 Fe03 C01F 39.7(6)
C01B Fe03 C01F 136.5(7)
C014 Fe03 C01F 39.7(6)
C00Z Fe03 C01F 112.1(6)
C017 Fe03 C016 113.9(6)
C026 Fe03 C016 111.7(7)
C00Y Fe03 C016 40.8(6)
C024 Fe03 C016 67.0(6)
C01B Fe03 C016 143.7(6)
C014 Fe03 C016 39.0(6)
C00Z Fe03 C016 176.0(7)
C01F Fe03 C016 66.9(6)
C017 Fe03 C015 66.7(6)
C026 Fe03 C015 38.5(7)
C00Y Fe03 C015 175.6(7)
C024 Fe03 C015 144.6(7)
C01B Fe03 C015 67.0(6)
C014 Fe03 C015 112.9(6)
C00Z Fe03 C015 40.3(6)
C01F Fe03 C015 115.6(6)
C016 Fe03 C015 136.2(7)
C01D Al04 C01C 115.6(7)
C01D Al04 Te02 113.4(5)
C01C Al04 Te02 110.4(5)
C01D Al04 Te01 109.2(5)
C01C Al04 Te01 115.7(5)
Te02 Al04 Te01 89.86(15)
C025 Al05 C029 114.3(7)
C025 Al05 Te01 114.4(5)
C029 Al05 Te01 111.0(5)
C025 Al05 Te02 110.6(5)
C029 Al05 Te02 114.1(5)
Te01 Al05 Te02 90.27(16)
C01R Al06 C01H 108.5(7)
C01R Al06 Te02 114.1(5)
C01H Al06 Te02 114.8(5)
C01R Al06 Te01 114.7(5)
C01H Al06 Te01 113.5(5)
Te02 Al06 Te01 90.49(16)
C024 C00Y C016 107.1(14)
C024 C00Y C019 126.6(17)
C016 C00Y C019 126.2(16)
C024 C00Y Fe03 70.2(9)
C016 C00Y Fe03 70.6(8)
C019 C00Y Fe03 127.2(11)
C01B C00Z C015 108.4(15)
C01B C00Z C02H 125.7(18)
C015 C00Z C02H 125.8(16)
C01B C00Z Fe03 70.1(9)
C015 C00Z Fe03 71.1(10)
C02H C00Z Fe03 127.1(12)
C014 C013 H01A 109.5
C014 C013 H01B 109.5
H01A C013 H01B 109.5
C014 C013 H01C 109.5
H01A C013 H01C 109.5
H01B C013 H01C 109.5
C016 C014 C01F 110.5(16)
C016 C014 C013 125.5(17)
C01F C014 C013 123.9(15)
C016 C014 Fe03 71.4(9)
C01F C014 Fe03 70.8(10)
C013 C014 Fe03 127.9(10)
C026 C015 C00Z 107.6(15)
C026 C015 C020 128.0(17)
C00Z C015 C020 124.3(16)
C026 C015 Fe03 69.1(10)
C00Z C015 Fe03 68.6(9)
C020 C015 Fe03 125.4(11)
C014 C016 C00Y 106.5(15)
C014 C016 C01Q 128.1(17)
C00Y C016 C01Q 125.4(15)
C014 C016 Fe03 69.6(9)
C00Y C016 Fe03 68.6(9)
C01Q C016 Fe03 127.7(11)
C026 C017 C01B 107.4(15)
C026 C017 C031 127(2)
C01B C017 C031 124.9(18)
C026 C017 Fe03 70.6(9)
C01B C017 Fe03 70.6(9)
C031 C017 Fe03 128.8(12)
C00Y C019 H01D 109.5
C00Y C019 H01E 109.5
H01D C019 H01E 109.5
C00Y C019 H01F 109.5
H01D C019 H01F 109.5
H01E C019 H01F 109.5
F00A C01A C01C 121.5(17)
F00A C01A C021 116.6(17)
C01C C01A C021 121.8(17)
C00Z C01B C017 107.2(15)
C00Z C01B C02C 126.9(17)
C017 C01B C02C 125.8(15)
C00Z C01B Fe03 70.4(9)
C017 C01B Fe03 68.7(9)
C02C C01B Fe03 128.0(11)
C01I C01C C01A 116.6(17)
C01I C01C Al04 119.6(14)
C01A C01C Al04 123.7(13)
C01G C01D C01T 113.7(16)
C01G C01D Al04 120.5(13)
C01T C01D Al04 124.2(12)
C024 C01F C014 106.2(14)
C024 C01F C01Z 127.4(17)
C014 C01F C01Z 126.4(16)
C024 C01F Fe03 69.4(9)
C014 C01F Fe03 69.5(9)
C01Z C01F Fe03 125.6(11)
C01D C01G C02D 126.0(16)
C01D C01G F00B 118.9(16)
C02D C01G F00B 115.1(15)
C01M C01H C01W 115.3(16)
C01M C01H Al06 124.2(13)
C01W C01H Al06 120.3(13)
C01C C01I F00C 120.4(17)
C01C C01I C02T 123.9(17)
F00C C01I C02T 115.7(15)
F00K C01K C01N 117.0(15)
F00K C01K C029 119.8(16)
C01N C01K C029 123.1(17)
C01H C01M F00D 120.3(17)
C01H C01M C02A 124.8(17)
F00D C01M C02A 114.9(16)
F00W C01N C02R 120(2)
F00W C01N C01K 120.4(18)
C02R C01N C01K 119.9(18)
C016 C01Q H01G 109.5
C016 C01Q H01H 109.5
H01G C01Q H01H 109.5
C016 C01Q H01I 109.5
H01G C01Q H01I 109.5
H01H C01Q H01I 109.5
C01S C01R C028 114.1(16)
C01S C01R Al06 125.9(13)
C028 C01R Al06 120.0(12)
F00L C01S C01R 119.3(16)
F00L C01S C01Y 117.3(17)
C01R C01S C01Y 123.3(19)
F00N C01T C02F 118.0(17)
F00N C01T C01D 119.2(17)
C02F C01T C01D 122.7(16)
C01H C01W C02P 123.4(17)
C01H C01W F00E 120.0(18)
C02P C01W F00E 116.5(16)
C02A C01X F00S 122.2(18)
C02A C01X C02P 120.0(19)
F00S C01X C02P 117.7(18)
F012 C01Y C02B 119.8(18)
F012 C01Y C01S 121(2)
C02B C01Y C01S 119.4(18)
C01F C01Z H01J 109.5
C01F C01Z H01K 109.5
H01J C01Z H01K 109.5
C01F C01Z H01L 109.5
H01J C01Z H01L 109.5
H01K C01Z H01L 109.5
C015 C020 H02A 109.5
C015 C020 H02B 109.5
H02A C020 H02B 109.5
C015 C020 H02C 109.5
H02A C020 H02C 109.5
H02B C020 H02C 109.5
C02Y C021 F00O 120(2)
C02Y C021 C01A 119.3(19)
F00O C021 C01A 120.7(18)
F00F C022 C029 118.2(17)
F00F C022 C02M 119.2(16)
C029 C022 C02M 122.6(17)
C00Y C024 C01F 109.6(15)
C00Y C024 C02I 125.6(16)
C01F C024 C02I 124.7(16)
C00Y C024 Fe03 70.1(9)
C01F C024 Fe03 70.9(9)
C02I C024 Fe03 125.9(11)
C02O C025 C02K 112.4(15)
C02O C025 Al05 122.0(13)
C02K C025 Al05 125.6(12)
C015 C026 C017 109.3(17)
C015 C026 C02S 124.0(18)
C017 C026 C02S 126.5(19)
C015 C026 Fe03 72.4(10)
C017 C026 Fe03 68.9(9)
C02S C026 Fe03 128.8(13)
C02F C027 F00Q 119.6(18)
C02F C027 C02D 121.7(17)
F00Q C027 C02D 118.8(16)
F00M C028 C02G 116.8(17)
F00M C028 C01R 118.8(15)
C02G C028 C01R 124.2(17)
C01K C029 C022 115.0(17)
C01K C029 Al05 124.4(14)
C022 C029 Al05 120.4(14)
F00T C02A C01X 119.4(18)
F00T C02A C01M 122.5(19)
C01X C02A C01M 118.1(18)
F01P C02B C02G 121(2)
F01P C02B C01Y 119(2)
C02G C02B C01Y 120.0(18)
C01B C02C H02D 109.5
C01B C02C H02E 109.5
H02D C02C H02E 109.5
C01B C02C H02F 109.5
H02D C02C H02F 109.5
H02E C02C H02F 109.5
F00H C02D C027 121.5(16)
F00H C02D C01G 121.8(16)
C027 C02D C01G 116.6(16)
C027 C02F F00R 121.3(18)
C027 C02F C01T 119.3(17)
F00R C02F C01T 119.4(18)
F00V C02G C02B 120.6(18)
F00V C02G C028 120.5(19)
C02B C02G C028 118.8(19)
C00Z C02H H02G 109.5
C00Z C02H H02H 109.5
H02G C02H H02H 109.5
C00Z C02H H02I 109.5
H02G C02H H02I 109.5
H02H C02H H02I 109.5
C024 C02I H02J 109.5
C024 C02I H02K 109.5
H02J C02I H02K 109.5
C024 C02I H02L 109.5
H02J C02I H02L 109.5
H02K C02I H02L 109.5
F00U C02K C030 116.9(17)
F00U C02K C025 119.6(15)
C030 C02K C025 123.2(17)
F00X C02M C02R 120(2)
F00X C02M C022 119.9(18)
C02R C02M C022 119.7(19)
C030 C02N F01E 122(2)
C030 C02N C02Z 120(2)
F01E C02N C02Z 118(2)
C025 C02O F00J 117.1(15)
C025 C02O C02Z 127.8(19)
F00J C02O C02Z 114.8(17)
C01W C02P F00I 121.2(18)
C01W C02P C01X 118.4(17)
F00I C02P C01X 120.4(18)
F01L C02R C02M 120(2)
F01L C02R C01N 120(2)
C02M C02R C01N 120(2)
C026 C02S H02M 109.5
C026 C02S H02N 109.5
H02M C02S H02N 109.5
C026 C02S H02O 109.5
H02M C02S H02O 109.5
H02N C02S H02O 109.5
F00P C02T C02Y 120.5(19)
F00P C02T C01I 121.9(18)
C02Y C02T C01I 117.6(16)
F011 C02Y C021 120(2)
F011 C02Y C02T 119.3(19)
C021 C02Y C02T 120.7(19)
F01O C02Z C02O 125(2)
F01O C02Z C02N 120(2)
C02O C02Z C02N 115(2)
C02N C030 F010 119.3(19)
C02N C030 C02K 121(2)
F010 C030 C02K 120(2)
C017 C031 H03A 109.5
C017 C031 H03B 109.5
H03A C031 H03B 109.5
C017 C031 H03C 109.5
H03A C031 H03C 109.5
H03B C031 H03C 109.5
C2S C1S C6S 120.0
C2S C1S Cl1S 119.4(7)
C6S C1S Cl1S 120.6(7)
C3S C2S C1S 120.0
C3S C2S Cl2S 118.6(7)
C1S C2S Cl2S 121.4(7)
C4S C3S C2S 120.0
C4S C3S H3S 120.0
C2S C3S H3S 120.0
C3S C4S C5S 120.0
C3S C4S H4S 120.0
C5S C4S H4S 120.0
C6S C5S C4S 120.0
C6S C5S H5S 120.0
C4S C5S H5S 120.0
C5S C6S C1S 120.0
C5S C6S H6S 120.0
C1S C6S H6S 120.0
C8S C7S C12S 120.0
C8S C7S Cl3S 117.6(13)
C12S C7S Cl3S 122.4(13)
C7S C8S C9S 120.0
C7S C8S Cl4S 130.1(13)
C9S C8S Cl4S 109.9(13)
C8S C9S C10S 120.0
C8S C9S H9S 120.0
C10S C9S H9S 120.0
C11S C10S C9S 120.0
C11S C10S H10S 120.0
C9S C10S H10S 120.0
C12S C11S C10S 120.0
C12S C11S H11S 120.0
C10S C11S H11S 120.0
C11S C12S C7S 120.0
C11S C12S H12S 120.0
C7S C12S H12S 120.0
C13S Cl5S C18S 40.2(17)
C14S Cl6S C15S 39.6(18)
C14S C13S C18S 120.0
C14S C13S Cl5S 144(3)
C18S C13S Cl5S 96(3)
C13S C14S C15S 120.0
C13S C14S Cl6S 142(4)
C15S C14S Cl6S 98(4)
C16S C15S C14S 120.0
C16S C15S Cl6S 162.7(19)
C14S C15S Cl6S 42.7(19)
C16S C15S H15S 120.0
C14S C15S H15S 120.0
Cl6S C15S H15S 77.3
C15S C16S C17S 120.0
C15S C16S H16S 120.0
C17S C16S H16S 120.0
C18S C17S C16S 120.0
C18S C17S H17S 120.0
C16S C17S H17S 120.0
C17S C18S C13S 120.0
C17S C18S Cl5S 163.5(18)
C13S C18S Cl5S 43.5(18)
C17S C18S H18S 120.0
C13S C18S H18S 120.0
Cl5S C18S H18S 76.5
C20S C19S C24S 120.0
C20S C19S Cl7S 119(3)
C24S C19S Cl7S 121(3)
C19S C20S C21S 120.0
C19S C20S Cl8S 121(2)
C21S C20S Cl8S 119(2)
C20S C21S C22S 120.0
C20S C21S H21S 120.0
C22S C21S H21S 120.0
C23S C22S C21S 120.0
C23S C22S H22S 120.0
C21S C22S H22S 120.0
C22S C23S C24S 120.0
C22S C23S H23S 120.0
C24S C23S H23S 120.0
C23S C24S C19S 120.0
C23S C24S H24S 120.0
C19S C24S H24S 120.0

loop_
_geom_bond_atom_site_label_1
_geom_bond_atom_site_label_2
_geom_bond_distance
Te01 Al05 2.655(5)
Te01 Al06 2.660(5)
Te01 Al04 2.674(5)
Te02 Al06 2.644(5)
Te02 Al04 2.659(5)
Te02 Al05 2.659(5)
Fe03 C017 2.061(16)
Fe03 C026 2.083(17)
Fe03 C00Y 2.084(15)
Fe03 C024 2.085(16)
Fe03 C01B 2.087(16)
Fe03 C014 2.088(17)
Fe03 C00Z 2.091(16)
Fe03 C01F 2.105(15)
Fe03 C016 2.111(15)
Fe03 C015 2.125(16)
Al04 C01D 1.992(18)
Al04 C01C 2.004(18)
Al05 C025 1.961(16)
Al05 C029 2.000(19)
Al06 C01R 1.980(17)
Al06 C01H 2.040(17)
F00A C01A 1.354(19)
F00B C01G 1.378(18)
F00C C01I 1.347(19)
F00D C01M 1.358(18)
F00E C01W 1.370(18)
F00F C022 1.332(19)
F00H C02D 1.321(18)
F00I C02P 1.37(2)
F00J C02O 1.367(19)
F00K C01K 1.346(18)
F00L C01S 1.31(2)
F00M C028 1.352(18)
F00N C01T 1.348(18)
F00O C021 1.36(2)
F00P C02T 1.330(18)
F00Q C027 1.353(18)
F00R C02F 1.357(19)
F00S C01X 1.36(2)
F00T C02A 1.32(2)
F00U C02K 1.348(18)
F00V C02G 1.34(2)
F00W C01N 1.35(2)
F00X C02M 1.32(2)
C00Y C024 1.41(2)
C00Y C016 1.46(2)
C00Y C019 1.49(2)
C00Z C01B 1.41(2)
C00Z C015 1.45(2)
C00Z C02H 1.47(2)
F010 C030 1.35(2)
F011 C02Y 1.35(2)
F012 C01Y 1.32(2)
C013 C014 1.54(2)
C013 H01A 0.9800
C013 H01B 0.9800
C013 H01C 0.9800
C014 C016 1.40(2)
C014 C01F 1.43(2)
C015 C026 1.39(2)
C015 C020 1.49(2)
C016 C01Q 1.48(2)
C017 C026 1.43(2)
C017 C01B 1.44(2)
C017 C031 1.49(2)
C019 H01D 0.9800
C019 H01E 0.9800
C019 H01F 0.9800
C01A C01C 1.37(2)
C01A C021 1.40(3)
C01B C02C 1.50(2)
C01C C01I 1.34(2)
C01D C01G 1.36(2)
C01D C01T 1.40(2)
F01E C02N 1.34(2)
C01F C024 1.42(2)
C01F C01Z 1.51(2)
C01G C02D 1.38(2)
C01H C01M 1.34(2)
C01H C01W 1.36(2)
C01I C02T 1.40(2)
C01K C01N 1.37(2)
C01K C029 1.39(2)
F01L C02R 1.32(2)
C01M C02A 1.37(2)
C01N C02R 1.36(3)
F01O C02Z 1.35(2)
F01P C02B 1.33(2)
C01Q H01G 0.9800
C01Q H01H 0.9800
C01Q H01I 0.9800
C01R C01S 1.38(2)
C01R C028 1.40(2)
C01S C01Y 1.40(3)
C01T C02F 1.38(2)
C01W C02P 1.37(3)
C01X C02A 1.35(3)
C01X C02P 1.38(3)
C01Y C02B 1.38(3)
C01Z H01J 0.9800
C01Z H01K 0.9800
C01Z H01L 0.9800
C020 H02A 0.9800
C020 H02B 0.9800
C020 H02C 0.9800
C021 C02Y 1.36(3)
C022 C029 1.39(2)
C022 C02M 1.39(3)
C024 C02I 1.52(2)
C025 C02O 1.36(2)
C025 C02K 1.41(2)
C026 C02S 1.50(3)
C027 C02F 1.34(2)
C027 C02D 1.37(2)
C028 C02G 1.39(2)
C02B C02G 1.36(3)
C02C H02D 0.9800
C02C H02E 0.9800
C02C H02F 0.9800
C02H H02G 0.9800
C02H H02H 0.9800
C02H H02I 0.9800
C02I H02J 0.9800
C02I H02K 0.9800
C02I H02L 0.9800
C02K C030 1.37(2)
C02M C02R 1.36(3)
C02N C030 1.33(3)
C02N C02Z 1.42(3)
C02O C02Z 1.38(3)
C02S H02M 0.9800
C02S H02N 0.9800
C02S H02O 0.9800
C02T C02Y 1.37(3)
C031 H03A 0.9800
C031 H03B 0.9800
C031 H03C 0.9800
Cl1S C1S 1.732(10)
Cl2S C2S 1.728(9)
C1S C2S 1.3900
C1S C6S 1.3900
C2S C3S 1.3900
C3S C4S 1.3900
C3S H3S 0.9500
C4S C5S 1.3900
C4S H4S 0.9500
C5S C6S 1.3900
C5S H5S 0.9500
C6S H6S 0.9500
Cl3S C7S 1.731(15)
Cl4S C8S 1.744(15)
C7S C8S 1.3900
C7S C12S 1.3900
C8S C9S 1.3900
C9S C10S 1.3900
C9S H9S 0.9500
C10S C11S 1.3900
C10S H10S 0.9500
C11S C12S 1.3900
C11S H11S 0.9500
C12S H12S 0.9500
Cl5S C13S 1.48(2)
Cl5S C18S 2.14(6)
Cl6S C14S 1.48(2)
Cl6S C15S 2.16(6)
C13S C14S 1.3900
C13S C18S 1.3900
C14S C15S 1.3900
C15S C16S 1.3900
C15S H15S 0.9500
C16S C17S 1.3900
C16S H16S 0.9500
C17S C18S 1.3900
C17S H17S 0.9500
C18S H18S 0.9500
Cl7S C19S 1.74(2)
Cl8S C20S 1.73(3)
C19S C20S 1.3900
C19S C24S 1.3900
C20S C21S 1.3900
C21S C22S 1.3900
C21S H21S 0.9500
C22S C23S 1.3900
C22S H22S 0.9500
C23S C24S 1.3900
C23S H23S 0.9500
C24S H24S 0.9500
